data_1547777
loop_
_publ_author_name
'Shimizu, Akinori'
'Inoue, Yoshihisa'
'Mori, Tadashi'

_publ_section_title
;
 A Combined Experimental and Theoretical Study on the Circular Dichroism
 of Staggered and Eclipsed Forms of Dimethoxy[2.2]-, [3.2]-, and
 [3.3]Pyridinophanes and Their Protonated Forms.
;
_journal_issue 44
_journal_name_full 'The journal of physical chemistry. A'
_journal_page_first 8389
_journal_page_last 8398
_journal_paper_doi 10.1021/acs.jpca.7b08623
_journal_volume 121
_journal_year 2017
_chemical_absolute_configuration 'CHOOSE rm ad rmad syn or unk'
_chemical_formula_moiety 'C17 H19 N O2 S2'
_chemical_formula_sum 'C17 H19 N O2 S2'
_chemical_formula_weight 333.46
_space_group_crystal_system monoclinic
_space_group_IT_number 4
_space_group_name_Hall 'P 2yb'
_space_group_name_H-M_alt 'P 1 21 1'
_symmetry_space_group_name_Hall 'P 2yb'
_symmetry_space_group_name_H-M 'P 1 21 1'
_atom_sites_solution_hydrogens geom
_atom_sites_solution_primary direct
_atom_sites_solution_secondary difmap
_cell_angle_alpha 90.0000
_cell_angle_beta 100.2740(17)
_cell_angle_gamma 90.0000
_cell_formula_units_Z 2
_cell_length_a 7.6012(6)
_cell_length_b 10.7068(9)
_cell_length_c 9.9472(7)
_cell_measurement_reflns_used 6703
_cell_measurement_temperature 296
_cell_measurement_theta_max 27.52
_cell_measurement_theta_min 3.12
_cell_volume 796.57(11)
_computing_cell_refinement 'RAPID AUTO'
_computing_data_collection 'RAPID AUTO (Rigaku, ????)'
_computing_data_reduction 'RAPID AUTO'
_computing_molecular_graphics 'CrystalStructure 4.2'
_computing_publication_material 'CrystalStructure 4.2 (Rigaku, 2015)'
_computing_structure_refinement 'CRYSTALS (Carruthers, et al., 1999)'
_computing_structure_solution 'SIR92 (Altomare, et al., 1994)'
_diffrn_ambient_temperature 296
_diffrn_detector_area_resol_mean 10.000
_diffrn_measured_fraction_theta_full 0.990
_diffrn_measured_fraction_theta_max 0.990
_diffrn_measurement_device_type 'Rigaku R-AXIS RAPID'
_diffrn_measurement_method \w
_diffrn_radiation_type 'Mo K\a'
_diffrn_radiation_wavelength 0.71075
_diffrn_reflns_av_R_equivalents 0.0618
_diffrn_reflns_limit_h_max 9
_diffrn_reflns_limit_h_min -9
_diffrn_reflns_limit_k_max 13
_diffrn_reflns_limit_k_min -13
_diffrn_reflns_limit_l_max 12
_diffrn_reflns_limit_l_min -12
_diffrn_reflns_number 7738
_diffrn_reflns_theta_full 27.47
_diffrn_reflns_theta_max 27.47
_diffrn_reflns_theta_min 4.164
_diffrn_standards_number 0
_exptl_absorpt_coefficient_mu 0.340
_exptl_absorpt_correction_T_max 0.903
_exptl_absorpt_correction_T_min 0.632
_exptl_absorpt_correction_type refdelf
_exptl_absorpt_process_details '(Walker & Stuart, 1983)'
_exptl_crystal_colour unknown
_exptl_crystal_density_diffrn 1.390
_exptl_crystal_density_method 'not measured'
_exptl_crystal_description unknown
_exptl_crystal_F_000 352.00
_exptl_crystal_size_max 0.500
_exptl_crystal_size_mid 0.400
_exptl_crystal_size_min 0.300
_refine_diff_density_max 1.810
_refine_diff_density_min -0.761
_refine_ls_abs_structure_details 'Flack, H. D. (1983), Acta Cryst. A39, 876-881.  1661 Friedel Pairs'
_refine_ls_abs_structure_Flack 0.61200
_refine_ls_extinction_method none
_refine_ls_goodness_of_fit_ref 1.271
_refine_ls_hydrogen_treatment constr
_refine_ls_number_parameters 218
_refine_ls_number_reflns 2950
_refine_ls_R_factor_gt 0.0666
_refine_ls_shift/su_max 0.000
_refine_ls_structure_factor_coef Fsqd
_refine_ls_weighting_details 'w = 1/[0.0010Fo^2^ + 1.0000\s(Fo^2^)]/(4Fo^2^)'
_refine_ls_weighting_scheme calc
_refine_ls_wR_factor_ref 0.1408
_reflns_number_gt 2950
_reflns_number_total 3559
_reflns_threshold_expression F^2^>2.0\s(F^2^)
_cod_data_source_file jp7b08623_si_002.cif
_cod_data_source_block PyP-OMe-st
_cod_depositor_comments 'Adding full bibliography for 1547777--1547780.cif.'
_cod_original_cell_volume 796.57(10)
_cod_database_code 1547777

loop_
_space_group_symop_id
_space_group_symop_operation_xyz
1 +X,+Y,+Z
2 -X,1/2+Y,-Z

loop_
_atom_site_label
_atom_site_type_symbol
_atom_site_fract_x
_atom_site_fract_y
_atom_site_fract_z
_atom_site_U_iso_or_equiv
_atom_site_adp_type
_atom_site_occupancy
_atom_site_site_symmetry_multiplicity
_atom_site_calc_flag
_atom_site_refinement_flags
S(1) S 0.02718(12) 0.06526(12) 1.04326(8) 0.0413(3) Uani 1 2 d .
S(2) S 0.30976(11) 0.03799(13) 0.41245(8) 0.0401(3) Uani 1 2 d .
O(1) O 0.3259(4) 0.3609(3) 0.8943(3) 0.0436(8) Uani 1 2 d .
O(2) O 0.4496(4) -0.1113(3) 0.7095(3) 0.0511(9) Uani 1 2 d .
N(1) N 0.0136(4) 0.2535(4) 0.5979(3) 0.0439(9) Uani 1 2 d .
C(1) C 0.0438(4) 0.1450(4) 0.5390(3) 0.0330(9) Uani 1 2 d .
C(2) C -0.0578(5) 0.2468(5) 0.7128(4) 0.0439(11) Uani 1 2 d .
C(3) C -0.0939(4) 0.1379(5) 0.7739(3) 0.0404(10) Uani 1 2 d .
C(4) C -0.0752(4) 0.0288(4) 0.7057(3) 0.0395(10) Uani 1 2 d .
C(5) C -0.0062(4) 0.0321(4) 0.5847(3) 0.0374(9) Uani 1 2 d .
C(6) C 0.4519(4) 0.1072(4) 0.6813(3) 0.0362(10) Uani 1 2 d .
C(7) C 0.4290(5) 0.2257(4) 0.7279(3) 0.0355(10) Uani 1 2 d .
C(8) C 0.3598(4) 0.2450(4) 0.8483(3) 0.0334(9) Uani 1 2 d .
C(9) C 0.3156(4) 0.1436(4) 0.9202(3) 0.0319(9) Uani 1 2 d .
C(10) C 0.3502(4) 0.0244(4) 0.8790(3) 0.0364(9) Uani 1 2 d .
C(11) C 0.4192(5) 0.0070(4) 0.7583(4) 0.0400(10) Uani 1 2 d .
C(12) C 0.3453(7) 0.4638(4) 0.8077(5) 0.0550(14) Uani 1 2 d .
C(13) C 0.3659(7) -0.2135(5) 0.7612(4) 0.0573(14) Uani 1 2 d .
C(14) C 0.1424(5) 0.1553(4) 0.4192(3) 0.0419(11) Uani 1 2 d .
C(15) C 0.4965(5) 0.0906(4) 0.5393(3) 0.0414(11) Uani 1 2 d .
C(16) C 0.2203(5) 0.1647(4) 1.0407(3) 0.0368(10) Uani 1 2 d .
C(17) C -0.1426(5) 0.1381(5) 0.9162(3) 0.0530(12) Uani 1 2 d .
H(1) H -0.08153 0.32145 0.75387 0.0524 Uiso 1 2 calc R
H(2) H -0.10678 -0.04692 0.74071 0.0473 Uiso 1 2 calc R
H(3) H 0.00524 -0.04002 0.5349 0.0443 Uiso 1 2 calc R
H(4) H 0.45903 0.29377 0.67854 0.0426 Uiso 1 2 calc R
H(5) H 0.32807 -0.04405 0.931 0.0428 Uiso 1 2 calc R
H(6) H 0.18528 0.24061 0.43144 0.0510 Uiso 1 2 calc R
H(7) H 0.04211 0.15641 0.34362 0.0507 Uiso 1 2 calc R
H(8) H 0.59745 0.03403 0.56012 0.0512 Uiso 1 2 calc R
H(9) H 0.54549 0.17221 0.52525 0.0508 Uiso 1 2 calc R
H(10) H 0.19774 0.25372 1.03186 0.0444 Uiso 1 2 calc R
H(11) H 0.31995 0.15423 1.11566 0.0449 Uiso 1 2 calc R
H(12) H -0.26032 0.10024 0.89747 0.0639 Uiso 1 2 calc R
H(13) H -0.16184 0.22693 0.9261 0.0637 Uiso 1 2 calc R
H(14) H 0.2652 0.4537 0.72216 0.0702 Uiso 1 2 calc R
H(15) H 0.31802 0.54014 0.85018 0.0701 Uiso 1 2 calc R
H(16) H 0.46621 0.46666 0.79189 0.0700 Uiso 1 2 calc R
H(17) H 0.2388 -0.20204 0.73832 0.0680 Uiso 1 2 calc R
H(18) H 0.39844 -0.28954 0.72071 0.0679 Uiso 1 2 calc R
H(19) H 0.40099 -0.21825 0.85867 0.0680 Uiso 1 2 calc R

loop_
_atom_site_aniso_label
_atom_site_aniso_U_11
_atom_site_aniso_U_22
_atom_site_aniso_U_33
_atom_site_aniso_U_12
_atom_site_aniso_U_13
_atom_site_aniso_U_23
S(1) 0.0426(5) 0.0586(8) 0.0243(4) -0.0129(4) 0.0102(3) 0.0049(4)
S(2) 0.0352(4) 0.0564(7) 0.0298(4) 0.0034(4) 0.0086(3) -0.0101(4)
O(1) 0.0529(15) 0.0437(19) 0.0380(13) -0.0136(13) 0.0187(13) -0.0074(13)
O(2) 0.0616(18) 0.052(2) 0.0415(14) 0.0190(16) 0.0136(13) -0.0047(13)
N(1) 0.0486(18) 0.052(2) 0.0301(15) 0.0184(16) 0.0043(13) -0.0006(15)
C(1) 0.0276(16) 0.052(3) 0.0197(14) 0.0054(16) 0.0043(13) 0.0017(15)
C(2) 0.041(2) 0.062(3) 0.0277(16) 0.0193(19) 0.0044(15) -0.0061(18)
C(3) 0.0199(14) 0.078(3) 0.0226(15) 0.0071(17) 0.0022(13) -0.0010(18)
C(4) 0.0280(15) 0.059(3) 0.0308(16) -0.0095(17) 0.0041(14) 0.0001(17)
C(5) 0.0291(14) 0.057(3) 0.0246(14) -0.0014(18) -0.0001(13) -0.0068(17)
C(6) 0.0247(16) 0.057(3) 0.0266(16) -0.0030(15) 0.0037(14) -0.0064(16)
C(7) 0.0281(16) 0.048(3) 0.0303(16) -0.0112(16) 0.0056(14) -0.0029(16)
C(8) 0.0278(16) 0.042(2) 0.0302(16) -0.0030(15) 0.0048(14) -0.0085(16)
C(9) 0.0230(15) 0.051(2) 0.0214(14) -0.0021(15) 0.0023(13) -0.0057(15)
C(10) 0.0340(16) 0.044(2) 0.0292(16) 0.0045(17) 0.0009(14) 0.0020(16)
C(11) 0.0316(17) 0.054(3) 0.0323(16) 0.0103(17) -0.0006(14) -0.0051(17)
C(12) 0.081(3) 0.040(3) 0.055(2) -0.018(2) 0.041(2) -0.008(2)
C(13) 0.081(3) 0.041(3) 0.048(2) 0.016(2) 0.007(2) -0.002(2)
C(14) 0.0411(19) 0.057(3) 0.0288(17) 0.0129(18) 0.0086(16) 0.0080(17)
C(15) 0.0323(17) 0.063(3) 0.0315(16) -0.0008(16) 0.0139(14) -0.0111(17)
C(16) 0.0357(17) 0.051(3) 0.0247(15) -0.0054(16) 0.0080(14) -0.0021(15)
C(17) 0.0281(17) 0.106(4) 0.0258(16) 0.007(2) 0.0060(14) -0.004(2)

loop_
_atom_type_symbol
_atom_type_description
_atom_type_scat_dispersion_real
_atom_type_scat_dispersion_imag
_atom_type_scat_source
S S 0.1246 0.1234
;
International Tables for Crystallography
(Vol. C, Tables 4.2.6.8 and 6.1.1.4)
;
O O 0.0106 0.0060
;
International Tables for Crystallography
(Vol. C, Tables 4.2.6.8 and 6.1.1.4)
;
N N 0.0061 0.0033
;
International Tables for Crystallography
(Vol. C, Tables 4.2.6.8 and 6.1.1.4)
;
C C 0.0033 0.0016
;
International Tables for Crystallography
(Vol. C, Tables 4.2.6.8 and 6.1.1.4)
;
H H 0.0000 0.0000
;
International Tables for Crystallography
(Vol. C, Table 6.1.1.4)
;

loop_
_geom_angle_atom_site_label_1
_geom_angle_atom_site_label_2
_geom_angle_atom_site_label_3
_geom_angle
_geom_angle_publ_flag
C(16) S(1) C(17) 102.4(2) yes
C(14) S(2) C(15) 103.23(19) yes
C(8) O(1) C(12) 117.1(3) yes
C(11) O(2) C(13) 117.8(3) yes
C(1) N(1) C(2) 116.7(4) yes
N(1) C(1) C(5) 122.8(3) yes
N(1) C(1) C(14) 115.3(4) yes
C(5) C(1) C(14) 121.9(4) yes
N(1) C(2) C(3) 124.4(4) yes
C(2) C(3) C(4) 117.4(3) yes
C(2) C(3) C(17) 120.9(4) yes
C(4) C(3) C(17) 121.6(4) yes
C(3) C(4) C(5) 119.5(4) yes
C(1) C(5) C(4) 118.5(4) yes
C(7) C(6) C(11) 119.3(3) yes
C(7) C(6) C(15) 119.0(3) yes
C(11) C(6) C(15) 121.5(4) yes
C(6) C(7) C(8) 120.9(4) yes
O(1) C(8) C(7) 122.8(3) yes
O(1) C(8) C(9) 117.8(3) yes
C(7) C(8) C(9) 119.3(4) yes
C(8) C(9) C(10) 119.9(3) yes
C(8) C(9) C(16) 119.1(4) yes
C(10) C(9) C(16) 120.9(3) yes
C(9) C(10) C(11) 119.8(4) yes
O(2) C(11) C(6) 117.4(3) yes
O(2) C(11) C(10) 122.0(4) yes
C(6) C(11) C(10) 120.5(4) yes
S(2) C(14) C(1) 115.4(3) yes
S(2) C(15) C(6) 114.0(3) yes
S(1) C(16) C(9) 115.0(3) yes
S(1) C(17) C(3) 112.7(3) yes

loop_
_geom_bond_atom_site_label_1
_geom_bond_atom_site_label_2
_geom_bond_distance
_geom_bond_publ_flag
S(1) C(16) 1.817(4) yes
S(1) C(17) 1.813(4) yes
S(2) C(14) 1.798(4) yes
S(2) C(15) 1.813(3) yes
O(1) C(8) 1.363(5) yes
O(1) C(12) 1.422(6) yes
O(2) C(11) 1.391(5) yes
O(2) C(13) 1.408(6) yes
N(1) C(1) 1.338(5) yes
N(1) C(2) 1.352(5) yes
C(1) C(5) 1.368(6) yes
C(1) C(14) 1.521(5) yes
C(2) C(3) 1.365(6) yes
C(3) C(4) 1.372(6) yes
C(3) C(17) 1.525(5) yes
C(4) C(5) 1.397(5) yes
C(6) C(7) 1.373(6) yes
C(6) C(11) 1.366(6) yes
C(6) C(15) 1.521(5) yes
C(7) C(8) 1.406(5) yes
C(8) C(9) 1.375(5) yes
C(9) C(10) 1.379(6) yes
C(9) C(16) 1.524(5) yes
C(10) C(11) 1.405(5) yes
